data_7026249
loop_
_publ_author_name
'Kuo, Yu-Ying'
'Haddow, Mairi F.'
'P\'erez-Redondo, Adri\'an'
'Owen, Gareth R.'

_publ_section_title
;
 Rhodium and iridium complexes containing
 diphenyl-2-(3-methyl)indolylphosphine: synthesis, structure and
 application in the catalytic transfer hydrogenation of ketones.
;
_journal_issue 27
_journal_name_full 'Dalton transactions (Cambridge, England : 2003)'
_journal_page_first 6239
_journal_page_last 6248
_journal_paper_doi 10.1039/c0dt00293c
_journal_volume 39
_journal_year 2010
_chemical_formula_moiety 'C31 H33 N2 P Rh, C4 H8 O, B F4'
_chemical_formula_sum 'C35 H41 B F4 N2 O P Rh'
_chemical_formula_weight 726.39
_chemical_name_systematic
;
?
;
_space_group_IT_number 14
_symmetry_cell_setting monoclinic
_symmetry_space_group_name_Hall '-P 2ybc'
_symmetry_space_group_name_H-M 'P 1 21/c 1'
_atom_sites_solution_hydrogens geom
_atom_sites_solution_primary direct
_atom_sites_solution_secondary difmap
_audit_creation_method SHELXL-97
_cell_angle_alpha 90.00
_cell_angle_beta 91.677(1)
_cell_angle_gamma 90.00
_cell_formula_units_Z 4
_cell_length_a 9.5738(2)
_cell_length_b 18.7089(4)
_cell_length_c 18.5897(4)
_cell_measurement_reflns_used 3826
_cell_measurement_temperature 100(2)
_cell_measurement_theta_max 23.60
_cell_measurement_theta_min 3.01
_cell_volume 3328.27(12)
_computing_cell_refinement 'Bruker Apex II'
_computing_data_collection 'Bruker Apex II'
_computing_data_reduction 'Bruker Apex II'
_computing_molecular_graphics 'Bruker SHELXTL'
_computing_publication_material 'Bruker SHELXTL'
_computing_structure_refinement 'SHELXL-97 (Sheldrick, 1997)'
_computing_structure_solution 'SHELXS-97 (Sheldrick, 1990)'
_diffrn_ambient_temperature 100(2)
_diffrn_measured_fraction_theta_full 0.996
_diffrn_measured_fraction_theta_max 0.996
_diffrn_measurement_device_type 'CCD area detector'
_diffrn_measurement_method 'phi and omega scans'
_diffrn_radiation_monochromator graphite
_diffrn_radiation_source 'fine-focus sealed tube'
_diffrn_radiation_type MoK\a
_diffrn_radiation_wavelength 0.71073
_diffrn_reflns_av_R_equivalents 0.0812
_diffrn_reflns_av_sigmaI/netI 0.0806
_diffrn_reflns_limit_h_max 10
_diffrn_reflns_limit_h_min -12
_diffrn_reflns_limit_k_max 24
_diffrn_reflns_limit_k_min -24
_diffrn_reflns_limit_l_max 24
_diffrn_reflns_limit_l_min -24
_diffrn_reflns_number 29947
_diffrn_reflns_theta_full 27.51
_diffrn_reflns_theta_max 27.51
_diffrn_reflns_theta_min 3.22
_exptl_absorpt_coefficient_mu 0.614
_exptl_absorpt_correction_T_max 0.937
_exptl_absorpt_correction_T_min 0.840
_exptl_absorpt_correction_type multi-scan
_exptl_absorpt_process_details 'SADABS V2008/1'
_exptl_crystal_colour yellow
_exptl_crystal_density_diffrn 1.450
_exptl_crystal_density_method 'not measured'
_exptl_crystal_description block
_exptl_crystal_F_000 1496
_exptl_crystal_size_max 0.16
_exptl_crystal_size_mid 0.10
_exptl_crystal_size_min 0.10
_refine_diff_density_max 0.814
_refine_diff_density_min -0.799
_refine_diff_density_rms 0.105
_refine_ls_extinction_method none
_refine_ls_goodness_of_fit_ref 1.022
_refine_ls_hydrogen_treatment constr
_refine_ls_matrix_type full
_refine_ls_number_parameters 408
_refine_ls_number_reflns 7630
_refine_ls_number_restraints 0
_refine_ls_restrained_S_all 1.022
_refine_ls_R_factor_all 0.0876
_refine_ls_R_factor_gt 0.0478
_refine_ls_shift/su_max 0.001
_refine_ls_shift/su_mean 0.000
_refine_ls_structure_factor_coef Fsqd
_refine_ls_weighting_details 'calc w=1/[\s^2^(Fo^2^)+(0.0413P)^2^+3.4221P] where P=(Fo^2^+2Fc^2^)/3'
_refine_ls_weighting_scheme calc
_refine_ls_wR_factor_gt 0.0974
_refine_ls_wR_factor_ref 0.1123
_reflns_number_gt 5195
_reflns_number_total 7630
_reflns_threshold_expression >2sigma(I)
_cod_data_source_file c0dt00293c.txt
_cod_data_source_block y019sad
_cod_original_sg_symbol_H-M P21/c
_cod_database_code 7026249

loop_
_symmetry_equiv_pos_as_xyz
'x, y, z'
'-x, y+1/2, -z+1/2'
'-x, -y, -z'
'x, -y-1/2, z-1/2'

loop_
_atom_site_label
_atom_site_type_symbol
_atom_site_fract_x
_atom_site_fract_y
_atom_site_fract_z
_atom_site_U_iso_or_equiv
_atom_site_adp_type
_atom_site_occupancy
_atom_site_symmetry_multiplicity
_atom_site_calc_flag
_atom_site_refinement_flags
Rh1 Rh 0.23154(3) 0.137252(16) 0.859538(16) 0.01931(9) Uani 1 1 d .
P1 P 0.30023(10) 0.21316(5) 0.77004(6) 0.0200(2) Uani 1 1 d .
N1 N 0.3807(3) 0.20364(17) 0.62712(17) 0.0249(7) Uani 1 1 d .
H1 H 0.4143 0.2474 0.6280 0.030 Uiso 1 1 calc R
N2 N 0.4051(3) 0.07383(17) 0.84600(17) 0.0219(7) Uani 1 1 d .
C1 C 0.3199(4) 0.1696(2) 0.6849(2) 0.0223(8) Uani 1 1 d .
C2 C 0.2779(4) 0.1020(2) 0.6625(2) 0.0254(9) Uani 1 1 d .
C3 C 0.3155(4) 0.0947(2) 0.5882(2) 0.0269(9) Uani 1 1 d .
C4 C 0.3028(5) 0.0400(3) 0.5380(2) 0.0401(11) Uani 1 1 d .
H4 H 0.2578 -0.0035 0.5498 0.048 Uiso 1 1 calc R
C5 C 0.3568(5) 0.0499(3) 0.4706(3) 0.0460(13) Uani 1 1 d .
H5 H 0.3493 0.0126 0.4360 0.055 Uiso 1 1 calc R
C6 C 0.4222(5) 0.1139(2) 0.4524(2) 0.0356(11) Uani 1 1 d .
H6 H 0.4584 0.1194 0.4057 0.043 Uiso 1 1 calc R
C7 C 0.4352(4) 0.1692(2) 0.5009(2) 0.0301(10) Uani 1 1 d .
H7 H 0.4798 0.2126 0.4885 0.036 Uiso 1 1 calc R
C8 C 0.3807(4) 0.1593(2) 0.5689(2) 0.0242(9) Uani 1 1 d .
C9 C 0.2057(5) 0.0445(2) 0.7034(2) 0.0363(11) Uani 1 1 d .
H9A H 0.2739 0.0081 0.7187 0.054 Uiso 1 1 calc R
H9B H 0.1332 0.0225 0.6724 0.054 Uiso 1 1 calc R
H9C H 0.1628 0.0653 0.7458 0.054 Uiso 1 1 calc R
C10 C 0.4693(4) 0.2552(2) 0.7915(2) 0.0213(8) Uani 1 1 d .
C11 C 0.5209(4) 0.3101(2) 0.7488(2) 0.0276(9) Uani 1 1 d .
H11 H 0.4667 0.3273 0.7089 0.033 Uiso 1 1 calc R
C12 C 0.6509(4) 0.3398(2) 0.7646(2) 0.0324(10) Uani 1 1 d .
H12 H 0.6866 0.3762 0.7346 0.039 Uiso 1 1 calc R
C13 C 0.7286(4) 0.3166(2) 0.8240(2) 0.0317(10) Uani 1 1 d .
H13 H 0.8172 0.3374 0.8350 0.038 Uiso 1 1 calc R
C14 C 0.6776(4) 0.2631(2) 0.8675(2) 0.0261(9) Uani 1 1 d .
H14 H 0.7308 0.2475 0.9085 0.031 Uiso 1 1 calc R
C15 C 0.5486(4) 0.2324(2) 0.8512(2) 0.0244(9) Uani 1 1 d .
H15 H 0.5140 0.1956 0.8810 0.029 Uiso 1 1 calc R
C16 C 0.1872(4) 0.2890(2) 0.7463(2) 0.0217(8) Uani 1 1 d .
C17 C 0.1962(4) 0.3527(2) 0.7846(2) 0.0278(9) Uani 1 1 d .
H17 H 0.2647 0.3578 0.8223 0.033 Uiso 1 1 calc R
C18 C 0.1061(4) 0.4090(2) 0.7684(3) 0.0323(10) Uani 1 1 d .
H18 H 0.1141 0.4528 0.7942 0.039 Uiso 1 1 calc R
C19 C 0.0045(4) 0.4009(2) 0.7144(2) 0.0307(10) Uani 1 1 d .
H19 H -0.0577 0.4392 0.7033 0.037 Uiso 1 1 calc R
C20 C -0.0071(4) 0.3377(2) 0.6766(2) 0.0286(9) Uani 1 1 d .
H20 H -0.0774 0.3323 0.6399 0.034 Uiso 1 1 calc R
C21 C 0.0848(4) 0.2816(2) 0.6926(2) 0.0240(9) Uani 1 1 d .
H21 H 0.0771 0.2381 0.6665 0.029 Uiso 1 1 calc R
C22 C 0.2272(4) 0.0937(2) 0.9702(2) 0.0238(9) Uani 1 1 d .
H22 H 0.3143 0.0678 0.9859 0.029 Uiso 1 1 calc R
C23 C 0.1354(4) 0.0535(2) 0.9287(2) 0.0235(9) Uani 1 1 d .
H23 H 0.1685 0.0038 0.9190 0.028 Uiso 1 1 calc R
C24 C -0.0219(4) 0.0612(2) 0.9284(2) 0.0273(9) Uani 1 1 d .
H24A H -0.0502 0.0816 0.9749 0.033 Uiso 1 1 calc R
H24B H -0.0655 0.0134 0.9233 0.033 Uiso 1 1 calc R
C25 C -0.0748(4) 0.1094(2) 0.8670(2) 0.0281(9) Uani 1 1 d .
H25A H -0.0846 0.0804 0.8225 0.034 Uiso 1 1 calc R
H25B H -0.1686 0.1275 0.8785 0.034 Uiso 1 1 calc R
C26 C 0.0195(4) 0.1720(2) 0.8528(2) 0.0256(9) Uani 1 1 d .
H26 H -0.0054 0.1985 0.8075 0.031 Uiso 1 1 calc R
C27 C 0.0904(4) 0.2130(2) 0.9039(2) 0.0269(9) Uani 1 1 d .
H27 H 0.1074 0.2632 0.8878 0.032 Uiso 1 1 calc R
C28 C 0.0801(4) 0.2056(2) 0.9852(2) 0.0318(10) Uani 1 1 d .
H28A H 0.0906 0.2534 1.0076 0.038 Uiso 1 1 calc R
H28B H -0.0139 0.1873 0.9964 0.038 Uiso 1 1 calc R
C29 C 0.1896(4) 0.1558(2) 1.0179(2) 0.0329(10) Uani 1 1 d .
H29A H 0.2753 0.1837 1.0292 0.039 Uiso 1 1 calc R
H29B H 0.1549 0.1368 1.0637 0.039 Uiso 1 1 calc R
C30 C 0.4974(4) 0.0359(2) 0.8489(2) 0.0256(9) Uani 1 1 d .
C31 C 0.6168(4) -0.0121(2) 0.8538(3) 0.0346(11) Uani 1 1 d .
H31A H 0.6814 0.0041 0.8923 0.052 Uiso 1 1 calc R
H31B H 0.6648 -0.0122 0.8079 0.052 Uiso 1 1 calc R
H31C H 0.5846 -0.0606 0.8645 0.052 Uiso 1 1 calc R
B1 B 0.3653(5) 0.8711(3) 0.9516(3) 0.0265(10) Uani 1 1 d .
F1 F 0.2664(3) 0.82448(19) 0.9753(2) 0.0744(10) Uani 1 1 d .
F2 F 0.3082(3) 0.90685(15) 0.89351(15) 0.0508(8) Uani 1 1 d .
F3 F 0.4064(3) 0.9169(2) 1.00409(18) 0.0822(12) Uani 1 1 d .
F4 F 0.4806(2) 0.83182(13) 0.92822(14) 0.0378(6) Uani 1 1 d .
O1 O 0.1885(6) 0.5702(3) 0.8321(3) 0.1043(18) Uani 1 1 d .
C32 C 0.2937(7) 0.6204(4) 0.8168(4) 0.082(2) Uani 1 1 d .
H32A H 0.2941 0.6315 0.7648 0.098 Uiso 1 1 calc R
H32B H 0.3871 0.6024 0.8323 0.098 Uiso 1 1 calc R
C35 C 0.1103(7) 0.5918(4) 0.8952(5) 0.095(3) Uani 1 1 d .
H35A H 0.0146 0.6073 0.8809 0.114 Uiso 1 1 calc R
H35B H 0.1044 0.5520 0.9301 0.114 Uiso 1 1 calc R
C33 C 0.2542(6) 0.6844(3) 0.8595(5) 0.103(3) Uani 1 1 d .
H33A H 0.1856 0.7146 0.8327 0.123 Uiso 1 1 calc R
H33B H 0.3372 0.7136 0.8731 0.123 Uiso 1 1 calc R
C34 C 0.1901(7) 0.6505(4) 0.9254(5) 0.101(3) Uani 1 1 d .
H34A H 0.2633 0.6333 0.9599 0.121 Uiso 1 1 calc R
H34B H 0.1290 0.6848 0.9501 0.121 Uiso 1 1 calc R

loop_
_atom_site_aniso_label
_atom_site_aniso_U_11
_atom_site_aniso_U_22
_atom_site_aniso_U_33
_atom_site_aniso_U_23
_atom_site_aniso_U_13
_atom_site_aniso_U_12
Rh1 0.01900(15) 0.01876(14) 0.02040(16) 0.00479(14) 0.00485(11) 0.00276(13)
P1 0.0200(5) 0.0190(5) 0.0214(5) 0.0042(4) 0.0040(4) 0.0014(4)
N1 0.0310(18) 0.0188(16) 0.0252(19) 0.0039(14) 0.0064(15) -0.0007(14)
N2 0.0235(17) 0.0233(17) 0.0190(17) 0.0042(14) 0.0041(14) 0.0028(14)
C1 0.0198(19) 0.0214(19) 0.026(2) 0.0052(17) 0.0052(16) 0.0035(15)
C2 0.026(2) 0.027(2) 0.024(2) 0.0045(17) 0.0022(17) -0.0030(17)
C3 0.029(2) 0.027(2) 0.025(2) 0.0012(18) 0.0002(17) -0.0045(17)
C4 0.052(3) 0.038(3) 0.031(3) -0.002(2) 0.002(2) -0.013(2)
C5 0.063(3) 0.046(3) 0.029(3) -0.008(2) 0.007(2) -0.014(3)
C6 0.040(3) 0.045(3) 0.023(2) -0.001(2) 0.005(2) -0.001(2)
C7 0.032(2) 0.032(2) 0.027(2) 0.008(2) 0.0069(19) 0.0032(18)
C8 0.023(2) 0.026(2) 0.024(2) 0.0025(17) 0.0042(17) 0.0043(16)
C9 0.049(3) 0.033(2) 0.027(2) 0.004(2) 0.000(2) -0.017(2)
C10 0.0200(18) 0.0194(19) 0.025(2) 0.0009(17) 0.0057(16) 0.0031(15)
C11 0.025(2) 0.032(2) 0.026(2) 0.0004(19) 0.0013(17) -0.0044(17)
C12 0.032(2) 0.037(2) 0.029(2) 0.003(2) 0.0088(19) -0.0106(19)
C13 0.024(2) 0.040(3) 0.031(2) -0.006(2) 0.0049(18) -0.0057(18)
C14 0.026(2) 0.028(2) 0.024(2) -0.0026(18) -0.0008(17) 0.0042(17)
C15 0.026(2) 0.021(2) 0.026(2) 0.0009(17) 0.0056(17) 0.0019(16)
C16 0.0206(19) 0.0204(19) 0.025(2) 0.0073(17) 0.0068(16) 0.0014(15)
C17 0.024(2) 0.026(2) 0.034(2) 0.0035(18) 0.0027(17) -0.0022(17)
C18 0.032(2) 0.021(2) 0.045(3) 0.002(2) 0.013(2) -0.0011(18)
C19 0.022(2) 0.034(2) 0.037(3) 0.015(2) 0.0110(19) 0.0087(18)
C20 0.026(2) 0.038(2) 0.022(2) 0.0092(19) 0.0035(17) 0.0049(18)
C21 0.025(2) 0.023(2) 0.024(2) 0.0058(17) 0.0066(17) 0.0024(16)
C22 0.026(2) 0.029(2) 0.016(2) 0.0078(17) 0.0032(16) 0.0046(17)
C23 0.028(2) 0.0171(19) 0.026(2) 0.0113(17) 0.0079(17) 0.0018(16)
C24 0.024(2) 0.024(2) 0.035(2) 0.0082(18) 0.0026(18) -0.0027(16)
C25 0.020(2) 0.029(2) 0.035(2) 0.0098(19) 0.0006(18) -0.0002(17)
C26 0.0189(19) 0.023(2) 0.035(2) 0.0108(18) 0.0035(17) 0.0077(16)
C27 0.027(2) 0.021(2) 0.033(2) 0.0047(18) 0.0103(18) 0.0101(16)
C28 0.032(2) 0.030(2) 0.034(3) -0.001(2) 0.0159(19) 0.0056(18)
C29 0.034(2) 0.041(3) 0.024(2) -0.0030(19) 0.0046(19) 0.0036(19)
C30 0.028(2) 0.024(2) 0.025(2) -0.0005(17) 0.0040(17) -0.0039(18)
C31 0.025(2) 0.024(2) 0.055(3) -0.003(2) 0.004(2) 0.0050(17)
B1 0.024(2) 0.032(3) 0.024(2) -0.001(2) -0.0004(19) 0.007(2)
F1 0.056(2) 0.075(2) 0.094(3) 0.026(2) 0.0343(19) -0.0010(17)
F2 0.0694(19) 0.0424(16) 0.0399(17) -0.0023(14) -0.0104(14) 0.0225(14)
F3 0.0519(19) 0.112(3) 0.080(2) -0.071(2) -0.0334(17) 0.0374(19)
F4 0.0310(13) 0.0387(14) 0.0438(16) -0.0126(13) 0.0038(12) 0.0097(11)
O1 0.133(5) 0.070(3) 0.109(4) -0.010(3) -0.023(4) -0.045(3)
C32 0.093(5) 0.078(5) 0.074(5) 0.014(4) -0.026(4) -0.040(4)
C35 0.066(5) 0.062(5) 0.154(8) 0.013(5) -0.019(5) -0.011(4)
C33 0.047(4) 0.037(3) 0.224(10) 0.014(5) 0.011(5) 0.002(3)
C34 0.048(4) 0.095(6) 0.162(8) -0.068(6) 0.016(4) -0.002(4)

loop_
_atom_type_symbol
_atom_type_description
_atom_type_scat_dispersion_real
_atom_type_scat_dispersion_imag
_atom_type_scat_source
C C 0.0033 0.0016 'International Tables Vol C Tables 4.2.6.8 and 6.1.1.4'
H H 0.0000 0.0000 'International Tables Vol C Tables 4.2.6.8 and 6.1.1.4'
B B 0.0013 0.0007 'International Tables Vol C Tables 4.2.6.8 and 6.1.1.4'
N N 0.0061 0.0033 'International Tables Vol C Tables 4.2.6.8 and 6.1.1.4'
F F 0.0171 0.0103 'International Tables Vol C Tables 4.2.6.8 and 6.1.1.4'
O O 0.0106 0.0060 'International Tables Vol C Tables 4.2.6.8 and 6.1.1.4'
P P 0.1023 0.0942 'International Tables Vol C Tables 4.2.6.8 and 6.1.1.4'
Rh Rh -1.1178 0.9187 'International Tables Vol C Tables 4.2.6.8 and 6.1.1.4'

loop_
_geom_angle_atom_site_label_1
_geom_angle_atom_site_label_2
_geom_angle_atom_site_label_3
_geom_angle
N2 Rh1 C26 159.60(15)
N2 Rh1 C27 161.41(15)
C26 Rh1 C27 37.77(15)
N2 Rh1 C22 86.48(13)
C26 Rh1 C22 97.08(15)
C27 Rh1 C22 81.78(15)
N2 Rh1 C23 90.78(13)
C26 Rh1 C23 80.84(14)
C27 Rh1 C23 88.16(14)
C22 Rh1 C23 35.96(14)
N2 Rh1 P1 91.06(9)
C26 Rh1 P1 93.51(11)
C27 Rh1 P1 93.82(11)
C22 Rh1 P1 156.00(11)
C23 Rh1 P1 168.03(11)
C1 P1 C16 102.45(18)
C1 P1 C10 105.76(17)
C16 P1 C10 103.39(17)
C1 P1 Rh1 113.40(13)
C16 P1 Rh1 118.32(12)
C10 P1 Rh1 112.18(13)
C8 N1 C1 110.1(3)
C8 N1 H1 125.0
C1 N1 H1 125.0
C30 N2 Rh1 169.7(3)
C2 C1 N1 108.1(3)
C2 C1 P1 129.9(3)
N1 C1 P1 122.0(3)
C1 C2 C3 107.2(3)
C1 C2 C9 129.5(4)
C3 C2 C9 123.3(4)
C4 C3 C8 119.4(4)
C4 C3 C2 133.9(4)
C8 C3 C2 106.6(4)
C5 C4 C3 118.8(4)
C5 C4 H4 120.6
C3 C4 H4 120.6
C4 C5 C6 121.1(4)
C4 C5 H5 119.5
C6 C5 H5 119.5
C7 C6 C5 121.3(4)
C7 C6 H6 119.4
C5 C6 H6 119.4
C6 C7 C8 117.8(4)
C6 C7 H7 121.1
C8 C7 H7 121.1
N1 C8 C7 130.4(4)
N1 C8 C3 108.0(3)
C7 C8 C3 121.6(4)
C2 C9 H9A 109.5
C2 C9 H9B 109.5
H9A C9 H9B 109.5
C2 C9 H9C 109.5
H9A C9 H9C 109.5
H9B C9 H9C 109.5
C15 C10 C11 118.9(4)
C15 C10 P1 119.9(3)
C11 C10 P1 121.2(3)
C12 C11 C10 120.4(4)
C12 C11 H11 119.8
C10 C11 H11 119.8
C13 C12 C11 120.1(4)
C13 C12 H12 120.0
C11 C12 H12 120.0
C12 C13 C14 120.2(4)
C12 C13 H13 119.9
C14 C13 H13 119.9
C13 C14 C15 119.9(4)
C13 C14 H14 120.0
C15 C14 H14 120.0
C14 C15 C10 120.5(4)
C14 C15 H15 119.7
C10 C15 H15 119.7
C21 C16 C17 119.2(4)
C21 C16 P1 119.8(3)
C17 C16 P1 120.9(3)
C18 C17 C16 120.7(4)
C18 C17 H17 119.7
C16 C17 H17 119.7
C19 C18 C17 119.5(4)
C19 C18 H18 120.3
C17 C18 H18 120.3
C20 C19 C18 120.5(4)
C20 C19 H19 119.7
C18 C19 H19 119.7
C19 C20 C21 119.7(4)
C19 C20 H20 120.1
C21 C20 H20 120.1
C16 C21 C20 120.4(4)
C16 C21 H21 119.8
C20 C21 H21 119.8
C23 C22 C29 126.1(4)
C23 C22 Rh1 73.1(2)
C29 C22 Rh1 105.9(3)
C23 C22 H22 114.3
C29 C22 H22 114.3
Rh1 C22 H22 114.3
C22 C23 C24 124.7(4)
C22 C23 Rh1 70.9(2)
C24 C23 Rh1 110.9(2)
C22 C23 H23 114.1
C24 C23 H23 114.1
Rh1 C23 H23 114.1
C23 C24 C25 111.5(3)
C23 C24 H24A 109.3
C25 C24 H24A 109.3
C23 C24 H24B 109.3
C25 C24 H24B 109.3
H24A C24 H24B 108.0
C26 C25 C24 113.7(3)
C26 C25 H25A 108.8
C24 C25 H25A 108.8
C26 C25 H25B 108.8
C24 C25 H25B 108.8
H25A C25 H25B 107.7
C27 C26 C25 126.6(4)
C27 C26 Rh1 71.4(2)
C25 C26 Rh1 109.0(2)
C27 C26 H26 113.8
C25 C26 H26 113.8
Rh1 C26 H26 113.8
C26 C27 C28 125.8(4)
C26 C27 Rh1 70.8(2)
C28 C27 Rh1 112.4(3)
C26 C27 H27 113.4
C28 C27 H27 113.4
Rh1 C27 H27 113.4
C29 C28 C27 112.9(3)
C29 C28 H28A 109.0
C27 C28 H28A 109.0
C29 C28 H28B 109.0
C27 C28 H28B 109.0
H28A C28 H28B 107.8
C22 C29 C28 114.3(3)
C22 C29 H29A 108.7
C28 C29 H29A 108.7
C22 C29 H29B 108.7
C28 C29 H29B 108.7
H29A C29 H29B 107.6
N2 C30 C31 178.9(5)
C30 C31 H31A 109.5
C30 C31 H31B 109.5
H31A C31 H31B 109.5
C30 C31 H31C 109.5
H31A C31 H31C 109.5
H31B C31 H31C 109.5
F3 B1 F2 111.2(4)
F3 B1 F1 111.2(4)
F2 B1 F1 107.5(4)
F3 B1 F4 109.9(4)
F2 B1 F4 108.1(3)
F1 B1 F4 108.9(4)
C32 O1 C35 111.2(5)
O1 C32 C33 103.5(6)
O1 C32 H32A 111.1
C33 C32 H32A 111.1
O1 C32 H32B 111.1
C33 C32 H32B 111.1
H32A C32 H32B 109.0
C34 C35 O1 104.2(6)
C34 C35 H35A 110.9
O1 C35 H35A 110.9
C34 C35 H35B 110.9
O1 C35 H35B 110.9
H35A C35 H35B 108.9
C32 C33 C34 102.0(5)
C32 C33 H33A 111.4
C34 C33 H33A 111.4
C32 C33 H33B 111.4
C34 C33 H33B 111.4
H33A C33 H33B 109.2
C35 C34 C33 103.0(7)
C35 C34 H34A 111.2
C33 C34 H34A 111.2
C35 C34 H34B 111.2
C33 C34 H34B 111.2
H34A C34 H34B 109.1

loop_
_geom_bond_atom_site_label_1
_geom_bond_atom_site_label_2
_geom_bond_distance
Rh1 N2 2.063(3)
Rh1 C26 2.132(4)
Rh1 C27 2.140(4)
Rh1 C22 2.214(4)
Rh1 C23 2.242(3)
Rh1 P1 2.2981(10)
P1 C1 1.796(4)
P1 C16 1.831(4)
P1 C10 1.833(4)
N1 C8 1.364(5)
N1 C1 1.391(5)
N1 H1 0.8800
N2 C30 1.133(5)
C1 C2 1.386(5)
C2 C3 1.444(6)
C2 C9 1.498(5)
C3 C4 1.387(6)
C3 C8 1.412(5)
C4 C5 1.383(6)
C4 H4 0.9500
C5 C6 1.397(6)
C5 H5 0.9500
C6 C7 1.374(6)
C6 H6 0.9500
C7 C8 1.393(5)
C7 H7 0.9500
C9 H9A 0.9800
C9 H9B 0.9800
C9 H9C 0.9800
C10 C15 1.394(5)
C10 C11 1.397(5)
C11 C12 1.386(5)
C11 H11 0.9500
C12 C13 1.384(6)
C12 H12 0.9500
C13 C14 1.384(6)
C13 H13 0.9500
C14 C15 1.387(5)
C14 H14 0.9500
C15 H15 0.9500
C16 C21 1.386(5)
C16 C17 1.391(5)
C17 C18 1.389(6)
C17 H17 0.9500
C18 C19 1.386(6)
C18 H18 0.9500
C19 C20 1.379(6)
C19 H19 0.9500
C20 C21 1.395(5)
C20 H20 0.9500
C21 H21 0.9500
C22 C23 1.376(5)
C22 C29 1.511(6)
C22 H22 1.0000
C23 C24 1.513(5)
C23 H23 1.0000
C24 C25 1.530(5)
C24 H24A 0.9900
C24 H24B 0.9900
C25 C26 1.507(5)
C25 H25A 0.9900
C25 H25B 0.9900
C26 C27 1.383(6)
C26 H26 1.0000
C27 C28 1.524(6)
C27 H27 1.0000
C28 C29 1.516(6)
C28 H28A 0.9900
C28 H28B 0.9900
C29 H29A 0.9900
C29 H29B 0.9900
C30 C31 1.454(5)
C31 H31A 0.9800
C31 H31B 0.9800
C31 H31C 0.9800
B1 F3 1.349(5)
B1 F2 1.371(5)
B1 F1 1.370(5)
B1 F4 1.405(5)
O1 C32 1.412(7)
O1 C35 1.467(9)
C32 C33 1.492(9)
C32 H32A 0.9900
C32 H32B 0.9900
C35 C34 1.443(9)
C35 H35A 0.9900
C35 H35B 0.9900
C33 C34 1.524(11)
C33 H33A 0.9900
C33 H33B 0.9900
C34 H34A 0.9900
C34 H34B 0.9900

loop_
_geom_torsion_atom_site_label_1
_geom_torsion_atom_site_label_2
_geom_torsion_atom_site_label_3
_geom_torsion_atom_site_label_4
_geom_torsion
N2 Rh1 P1 C1 58.34(16)
C26 Rh1 P1 C1 -101.77(18)
C27 Rh1 P1 C1 -139.62(18)
C22 Rh1 P1 C1 142.1(3)
C23 Rh1 P1 C1 -40.4(5)
N2 Rh1 P1 C16 178.34(18)
C26 Rh1 P1 C16 18.23(19)
C27 Rh1 P1 C16 -19.62(19)
C22 Rh1 P1 C16 -97.9(3)
C23 Rh1 P1 C16 79.6(5)
N2 Rh1 P1 C10 -61.41(16)
C26 Rh1 P1 C10 138.49(17)
C27 Rh1 P1 C10 100.64(17)
C22 Rh1 P1 C10 22.3(3)
C23 Rh1 P1 C10 -160.2(5)
C26 Rh1 N2 C30 -100.4(19)
C27 Rh1 N2 C30 51(2)
C22 Rh1 N2 C30 0.5(18)
C23 Rh1 N2 C30 -35.3(18)
P1 Rh1 N2 C30 156.6(18)
C8 N1 C1 C2 -1.0(4)
C8 N1 C1 P1 -179.0(3)
C16 P1 C1 C2 -116.3(4)
C10 P1 C1 C2 135.7(4)
Rh1 P1 C1 C2 12.4(4)
C16 P1 C1 N1 61.3(3)
C10 P1 C1 N1 -46.7(3)
Rh1 P1 C1 N1 -170.1(3)
N1 C1 C2 C3 0.3(4)
P1 C1 C2 C3 178.2(3)
N1 C1 C2 C9 -179.2(4)
P1 C1 C2 C9 -1.4(6)
C1 C2 C3 C4 178.8(5)
C9 C2 C3 C4 -1.7(7)
C1 C2 C3 C8 0.4(4)
C9 C2 C3 C8 179.9(4)
C8 C3 C4 C5 1.1(7)
C2 C3 C4 C5 -177.1(5)
C3 C4 C5 C6 -0.5(7)
C4 C5 C6 C7 0.0(7)
C5 C6 C7 C8 -0.1(7)
C1 N1 C8 C7 -177.0(4)
C1 N1 C8 C3 1.2(4)
C6 C7 C8 N1 178.7(4)
C6 C7 C8 C3 0.7(6)
C4 C3 C8 N1 -179.6(4)
C2 C3 C8 N1 -1.0(4)
C4 C3 C8 C7 -1.2(6)
C2 C3 C8 C7 177.5(4)
C1 P1 C10 C15 -115.6(3)
C16 P1 C10 C15 137.1(3)
Rh1 P1 C10 C15 8.6(3)
C1 P1 C10 C11 64.5(3)
C16 P1 C10 C11 -42.8(4)
Rh1 P1 C10 C11 -171.4(3)
C15 C10 C11 C12 2.0(6)
P1 C10 C11 C12 -178.0(3)
C10 C11 C12 C13 -1.9(6)
C11 C12 C13 C14 0.7(6)
C12 C13 C14 C15 0.4(6)
C13 C14 C15 C10 -0.3(6)
C11 C10 C15 C14 -1.0(6)
P1 C10 C15 C14 179.1(3)
C1 P1 C16 C21 34.6(3)
C10 P1 C16 C21 144.4(3)
Rh1 P1 C16 C21 -90.9(3)
C1 P1 C16 C17 -149.8(3)
C10 P1 C16 C17 -40.1(3)
Rh1 P1 C16 C17 84.6(3)
C21 C16 C17 C18 -1.6(6)
P1 C16 C17 C18 -177.1(3)
C16 C17 C18 C19 1.3(6)
C17 C18 C19 C20 -0.3(6)
C18 C19 C20 C21 -0.4(6)
C17 C16 C21 C20 0.8(6)
P1 C16 C21 C20 176.4(3)
C19 C20 C21 C16 0.2(6)
N2 Rh1 C22 C23 -96.2(2)
C26 Rh1 C22 C23 63.6(2)
C27 Rh1 C22 C23 98.3(2)
P1 Rh1 C22 C23 179.12(19)
N2 Rh1 C22 C29 140.2(3)
C26 Rh1 C22 C29 -60.0(3)
C27 Rh1 C22 C29 -25.4(3)
C23 Rh1 C22 C29 -123.7(4)
P1 Rh1 C22 C29 55.5(4)
C29 C22 C23 C24 -5.1(6)
Rh1 C22 C23 C24 -102.7(3)
C29 C22 C23 Rh1 97.6(4)
N2 Rh1 C23 C22 82.9(2)
C26 Rh1 C23 C22 -115.8(3)
C27 Rh1 C23 C22 -78.5(2)
P1 Rh1 C23 C22 -178.3(4)
N2 Rh1 C23 C24 -156.2(3)
C26 Rh1 C23 C24 5.1(3)
C27 Rh1 C23 C24 42.4(3)
C22 Rh1 C23 C24 120.9(4)
P1 Rh1 C23 C24 -57.4(6)
C22 C23 C24 C25 96.0(4)
Rh1 C23 C24 C25 15.2(4)
C23 C24 C25 C26 -37.7(5)
C24 C25 C26 C27 -39.1(5)
C24 C25 C26 Rh1 41.5(4)
N2 Rh1 C26 C27 165.7(3)
C22 Rh1 C26 C27 66.7(2)
C23 Rh1 C26 C27 98.9(2)
P1 Rh1 C26 C27 -91.7(2)
N2 Rh1 C26 C25 42.4(6)
C27 Rh1 C26 C25 -123.3(4)
C22 Rh1 C26 C25 -56.6(3)
C23 Rh1 C26 C25 -24.4(3)
P1 Rh1 C26 C25 145.0(3)
C25 C26 C27 C28 -3.9(6)
Rh1 C26 C27 C28 -104.3(4)
C25 C26 C27 Rh1 100.3(4)
N2 Rh1 C27 C26 -164.3(4)
C22 Rh1 C27 C26 -112.9(2)
C23 Rh1 C27 C26 -77.4(2)
P1 Rh1 C27 C26 90.8(2)
N2 Rh1 C27 C28 -42.6(6)
C26 Rh1 C27 C28 121.8(4)
C22 Rh1 C27 C28 8.8(3)
C23 Rh1 C27 C28 44.4(3)
P1 Rh1 C27 C28 -147.4(3)
C26 C27 C28 C29 92.0(5)
Rh1 C27 C28 C29 10.1(5)
C23 C22 C29 C28 -41.2(6)
Rh1 C22 C29 C28 39.2(4)
C27 C28 C29 C22 -34.1(5)
Rh1 N2 C30 C31 -53(27)
C35 O1 C32 C33 -15.3(8)
C32 O1 C35 C34 -10.4(9)
O1 C32 C33 C34 33.5(7)
O1 C35 C34 C33 31.0(7)
C32 C33 C34 C35 -40.4(7)
